data_4085797
loop_
_publ_author_name
'Esteruelas, Miguel A.'
'Oliv\'an, Montserrat'
'V\'elez, Andrea'

_publ_section_title
;
 POP--Rhodium-Promoted C--H and B--H Bond Activation and C--B Bond
 Formation
;
_journal_issue 10
_journal_name_full Organometallics
_journal_page_first 1911
_journal_paper_doi 10.1021/acs.organomet.5b00176
_journal_volume 34
_journal_year 2015
_chemical_formula_sum 'C33 H52 B O3 P2 Rh'
_chemical_formula_weight 672.41
_chemical_name_systematic
; 
 ? 
;
_space_group_IT_number 14
_symmetry_cell_setting monoclinic
_symmetry_space_group_name_Hall '-P 2yn'
_symmetry_space_group_name_H-M 'P 1 21/n 1'
_atom_sites_solution_hydrogens geom
_atom_sites_solution_primary direct
_atom_sites_solution_secondary difmap
_audit_creation_method SHELXL-97
_cell_angle_alpha 90.00
_cell_angle_beta 96.2620(10)
_cell_angle_gamma 90.00
_cell_formula_units_Z 4
_cell_length_a 9.6438(4)
_cell_length_b 18.7522(8)
_cell_length_c 18.5770(8)
_cell_measurement_reflns_used 7694
_cell_measurement_temperature 100(2)
_cell_measurement_theta_max 28
_cell_measurement_theta_min 2
_cell_volume 3339.5(2)
_computing_cell_refinement 'APEX2 v2008.4-0, Bruker AXS'
_computing_data_collection 'APEX2 v2008.4-0, Bruker AXS'
_computing_data_reduction
;
  SAINT-Bruker integration program embedded in APEX2 v2008.4-0, Bruker AXS
;
_computing_molecular_graphics 'XP, SHELXTL v. 6.1 (Bruker, 2000)'
_computing_publication_material 'XCIF, SHELXTL v. 6.1 (Bruker, 2000)'
_computing_structure_refinement 'SHELXL-97 (Sheldrick, 1997)'
_computing_structure_solution 'SHELXS-97 (Sheldrick, 1990)'
_diffrn_ambient_temperature 100(2)
_diffrn_detector_area_resol_mean 8.26
_diffrn_measured_fraction_theta_full 0.997
_diffrn_measured_fraction_theta_max 0.940
_diffrn_measurement_device_type 'Bruker SMART APEX CCD system'
_diffrn_measurement_method '\w rotations with narrow frames'
_diffrn_radiation_monochromator graphite
_diffrn_radiation_source 'fine-focus sealed tube'
_diffrn_radiation_type MoK\a
_diffrn_radiation_wavelength 0.71073
_diffrn_reflns_av_R_equivalents 0.0603
_diffrn_reflns_av_sigmaI/netI 0.0543
_diffrn_reflns_limit_h_max 12
_diffrn_reflns_limit_h_min -12
_diffrn_reflns_limit_k_max 24
_diffrn_reflns_limit_k_min -25
_diffrn_reflns_limit_l_max 23
_diffrn_reflns_limit_l_min -23
_diffrn_reflns_number 38723
_diffrn_reflns_theta_full 27.50
_diffrn_reflns_theta_max 28.68
_diffrn_reflns_theta_min 1.55
_diffrn_standards_decay_% 'no decay'
_exptl_absorpt_coefficient_mu 0.638
_exptl_absorpt_correction_T_max 0.957
_exptl_absorpt_correction_T_min 0.843
_exptl_absorpt_correction_type multi-scan
_exptl_absorpt_process_details
;
Absorption correction performed with SADABS program. This is based on the
method of Blessing: Blessing, R. H., Acta Crystallogr., Sect. A 1995, 51, 33.

SADABS: Area-Detector Absorption Correction. Bruker-AXS 
within SAINT+ package, v. 6.1 (2000).
;
_exptl_crystal_colour red
_exptl_crystal_density_diffrn 1.337
_exptl_crystal_density_method 'not measured'
_exptl_crystal_description prism
_exptl_crystal_F_000 1416
_exptl_crystal_size_max 0.12
_exptl_crystal_size_mid 0.08
_exptl_crystal_size_min 0.07
_refine_diff_density_max 0.774
_refine_diff_density_min -0.688
_refine_diff_density_rms 0.099
_refine_ls_extinction_method none
_refine_ls_goodness_of_fit_ref 1.173
_refine_ls_hydrogen_treatment constr
_refine_ls_matrix_type full
_refine_ls_number_parameters 371
_refine_ls_number_reflns 8089
_refine_ls_number_restraints 0
_refine_ls_restrained_S_all 1.173
_refine_ls_R_factor_all 0.0705
_refine_ls_R_factor_gt 0.0543
_refine_ls_shift/su_max 0.001
_refine_ls_shift/su_mean 0.000
_refine_ls_structure_factor_coef Fsqd
_refine_ls_weighting_details 'calc w=1/[\s^2^(Fo^2^)+(0.0000P)^2^+7.1392P] where P=(Fo^2^+2Fc^2^)/3'
_refine_ls_weighting_scheme calc
_refine_ls_wR_factor_gt 0.0866
_refine_ls_wR_factor_ref 0.0930
_reflns_number_gt 6758
_reflns_number_total 8089
_reflns_threshold_expression >2sigma(I)
_cod_data_source_file om5b00176_si_002.cif
_cod_data_source_block 9-enrique176
_cod_depositor_comments 'Adding full bibliography for 4085793--4085797.cif.'
_cod_original_sg_symbol_H-M P2(1)/n
_cod_database_code 4085797

loop_
_symmetry_equiv_pos_as_xyz
'x, y, z'
'-x+1/2, y+1/2, -z+1/2'
'-x, -y, -z'
'x-1/2, -y-1/2, z-1/2'

loop_
_atom_site_label
_atom_site_type_symbol
_atom_site_fract_x
_atom_site_fract_y
_atom_site_fract_z
_atom_site_U_iso_or_equiv
_atom_site_adp_type
_atom_site_occupancy
_atom_site_symmetry_multiplicity
_atom_site_calc_flag
_atom_site_refinement_flags
_atom_site_disorder_assembly
_atom_site_disorder_group
Rh Rh 0.58005(3) 0.142670(15) 0.736831(14) 0.01784(7) Uani 1 1 d . A .
P1 P 0.56714(9) 0.12514(5) 0.85440(5) 0.01693(18) Uani 1 1 d . . .
P2 P 0.52052(9) 0.16353(5) 0.61860(5) 0.01792(18) Uani 1 1 d . . .
O1 O 0.3832(2) 0.07557(13) 0.72475(12) 0.0194(5) Uani 1 1 d . . .
O2A O 0.8010(3) 0.23857(17) 0.81665(17) 0.0244(7) Uiso 0.80 1 d P A 1
O3A O 0.8373(3) 0.22237(16) 0.69902(16) 0.0225(7) Uiso 0.80 1 d P A 1
O2B O 0.7373(12) 0.2725(6) 0.7641(6) 0.020(2) Uiso 0.20 1 d P A 2
O3B O 0.8832(13) 0.1779(7) 0.7499(7) 0.024(3) Uiso 0.20 1 d P A 2
B1 B 0.7480(4) 0.2041(2) 0.7510(2) 0.0199(8) Uani 1 1 d . . .
C28A C 0.9116(5) 0.2875(3) 0.8032(3) 0.0210(10) Uiso 0.80 1 d P A 1
C29A C 0.8466(5) 0.3615(3) 0.7954(3) 0.0370(12) Uiso 0.80 1 d P A 1
H29A H 0.7753 0.3621 0.7535 0.056 Uiso 0.80 1 calc PR A 1
H29B H 0.9191 0.3966 0.7882 0.056 Uiso 0.80 1 calc PR A 1
H29C H 0.8037 0.3733 0.8393 0.056 Uiso 0.80 1 calc PR A 1
C30A C 1.0209(5) 0.2858(3) 0.8687(3) 0.0322(11) Uiso 0.80 1 d P A 1
H30A H 0.9800 0.3037 0.9112 0.048 Uiso 0.80 1 calc PR A 1
H30B H 1.1001 0.3159 0.8595 0.048 Uiso 0.80 1 calc PR A 1
H30C H 1.0530 0.2367 0.8776 0.048 Uiso 0.80 1 calc PR A 1
C31A C 0.9605(5) 0.2581(3) 0.7325(3) 0.0198(11) Uiso 0.80 1 d P A 1
C33A C 1.0736(5) 0.2018(3) 0.7452(3) 0.0338(11) Uiso 0.80 1 d P A 1
H33A H 1.0453 0.1658 0.7789 0.051 Uiso 0.80 1 calc PR A 1
H33B H 1.1608 0.2242 0.7658 0.051 Uiso 0.80 1 calc PR A 1
H33C H 1.0877 0.1789 0.6991 0.051 Uiso 0.80 1 calc PR A 1
C32A C 1.0034(5) 0.3144(3) 0.6805(3) 0.0300(11) Uiso 0.80 1 d P A 1
H32A H 1.0365 0.2910 0.6384 0.045 Uiso 0.80 1 calc PR A 1
H32B H 1.0784 0.3437 0.7050 0.045 Uiso 0.80 1 calc PR A 1
H32C H 0.9231 0.3447 0.6646 0.045 Uiso 0.80 1 calc PR A 1
C28B C 0.8790(19) 0.3023(10) 0.7831(10) 0.015(4) Uiso 0.20 1 d P A 2
C31B C 0.971(2) 0.2408(11) 0.7490(11) 0.016(4) Uiso 0.20 1 d P A 2
C32B C 1.110(3) 0.2242(14) 0.7941(14) 0.050(6) Uiso 0.20 1 d P A 2
H32D H 1.0916 0.2053 0.8414 0.075 Uiso 0.20 1 calc PR A 2
H32E H 1.1650 0.2680 0.8010 0.075 Uiso 0.20 1 calc PR A 2
H32F H 1.1610 0.1887 0.7688 0.075 Uiso 0.20 1 calc PR A 2
C30B C 0.907(2) 0.3087(12) 0.8620(12) 0.040(5) Uiso 0.20 1 d P A 2
H30D H 0.8363 0.3395 0.8801 0.060 Uiso 0.20 1 calc PR A 2
H30E H 0.9995 0.3294 0.8745 0.060 Uiso 0.20 1 calc PR A 2
H30F H 0.9031 0.2613 0.8841 0.060 Uiso 0.20 1 calc PR A 2
C33B C 0.997(2) 0.2545(13) 0.6718(12) 0.040(5) Uiso 0.20 1 d P A 2
H33D H 1.0462 0.2136 0.6536 0.061 Uiso 0.20 1 calc PR A 2
H33E H 1.0548 0.2974 0.6697 0.061 Uiso 0.20 1 calc PR A 2
H33F H 0.9082 0.2614 0.6418 0.061 Uiso 0.20 1 calc PR A 2
C29B C 0.884(2) 0.3733(11) 0.7472(11) 0.032(4) Uiso 0.20 1 d P A 2
H29D H 0.8774 0.3668 0.6945 0.048 Uiso 0.20 1 calc PR A 2
H29E H 0.9726 0.3969 0.7638 0.048 Uiso 0.20 1 calc PR A 2
H29F H 0.8063 0.4027 0.7595 0.048 Uiso 0.20 1 calc PR A 2
C7 C 0.3979(4) 0.07863(18) 0.85363(19) 0.0196(7) Uani 1 1 d . . .
C8 C 0.3398(4) 0.0601(2) 0.91692(19) 0.0260(8) Uani 1 1 d . . .
H8 H 0.3893 0.0710 0.9627 0.031 Uiso 1 1 calc R . .
C9 C 0.2124(4) 0.0265(2) 0.9141(2) 0.0322(9) Uani 1 1 d . . .
H9 H 0.1732 0.0159 0.9576 0.039 Uiso 1 1 calc R . .
C10 C 0.1412(4) 0.0080(2) 0.8478(2) 0.0285(9) Uani 1 1 d . . .
H10 H 0.0531 -0.0148 0.8465 0.034 Uiso 1 1 calc R . .
C11 C 0.1963(4) 0.02232(19) 0.7835(2) 0.0212(7) Uani 1 1 d . . .
C12 C 0.3227(3) 0.05877(18) 0.78818(18) 0.0186(7) Uani 1 1 d . . .
C13 C 0.1314(4) -0.0050(2) 0.7101(2) 0.0254(8) Uani 1 1 d . . .
C14 C 0.2016(5) -0.0772(2) 0.6964(2) 0.0386(10) Uani 1 1 d . . .
H14A H 0.3026 -0.0704 0.6977 0.058 Uiso 1 1 calc R . .
H14B H 0.1644 -0.0957 0.6488 0.058 Uiso 1 1 calc R . .
H14C H 0.1823 -0.1113 0.7340 0.058 Uiso 1 1 calc R . .
C15 C -0.0265(4) -0.0158(3) 0.7088(2) 0.0443(12) Uani 1 1 d . . .
H15A H -0.0451 -0.0494 0.7470 0.066 Uiso 1 1 calc R . .
H15B H -0.0642 -0.0351 0.6616 0.066 Uiso 1 1 calc R . .
H15C H -0.0712 0.0300 0.7169 0.066 Uiso 1 1 calc R . .
C16 C 0.1684(4) 0.04544(18) 0.65103(19) 0.0206(7) Uani 1 1 d . . .
C17 C 0.2955(3) 0.08136(18) 0.65950(18) 0.0184(7) Uani 1 1 d . . .
C18 C 0.3450(4) 0.12203(18) 0.60500(18) 0.0203(7) Uani 1 1 d . . .
C19 C 0.2590(4) 0.12801(19) 0.53974(19) 0.0232(8) Uani 1 1 d . . .
H19 H 0.2897 0.1548 0.5011 0.028 Uiso 1 1 calc R . .
C20 C 0.1296(4) 0.0954(2) 0.5307(2) 0.0258(8) Uani 1 1 d . . .
H20 H 0.0708 0.1013 0.4867 0.031 Uiso 1 1 calc R . .
C21 C 0.0858(4) 0.0545(2) 0.5856(2) 0.0251(8) Uani 1 1 d . . .
H21 H -0.0029 0.0320 0.5785 0.030 Uiso 1 1 calc R . .
C4 C 0.6853(4) 0.06511(19) 0.91167(19) 0.0214(7) Uani 1 1 d . . .
H4 H 0.6471 0.0579 0.9590 0.026 Uiso 1 1 calc R . .
C6 C 0.8307(4) 0.0985(2) 0.9257(2) 0.0293(9) Uani 1 1 d . . .
H6A H 0.8937 0.0652 0.9538 0.044 Uiso 1 1 calc R . .
H6B H 0.8250 0.1429 0.9529 0.044 Uiso 1 1 calc R . .
H6C H 0.8665 0.1085 0.8793 0.044 Uiso 1 1 calc R . .
C5 C 0.6920(4) -0.0065(2) 0.8739(2) 0.0355(10) Uani 1 1 d . . .
H5A H 0.7259 0.0004 0.8265 0.053 Uiso 1 1 calc R . .
H5B H 0.5987 -0.0278 0.8673 0.053 Uiso 1 1 calc R . .
H5C H 0.7557 -0.0383 0.9034 0.053 Uiso 1 1 calc R . .
C1 C 0.5554(4) 0.20551(19) 0.91123(19) 0.0229(7) Uani 1 1 d . . .
H1 H 0.6474 0.2301 0.9112 0.027 Uiso 1 1 calc R . .
C3 C 0.5334(5) 0.1971(2) 0.9906(2) 0.0348(10) Uani 1 1 d . . .
H3A H 0.5493 0.2430 1.0154 0.052 Uiso 1 1 calc R . .
H3B H 0.5991 0.1617 1.0132 0.052 Uiso 1 1 calc R . .
H3C H 0.4376 0.1813 0.9944 0.052 Uiso 1 1 calc R . .
C2 C 0.4480(5) 0.2567(2) 0.8734(2) 0.0490(13) Uani 1 1 d . . .
H2A H 0.3541 0.2371 0.8748 0.073 Uiso 1 1 calc R . .
H2B H 0.4661 0.2631 0.8229 0.073 Uiso 1 1 calc R . .
H2C H 0.4547 0.3029 0.8982 0.073 Uiso 1 1 calc R . .
C22 C 0.6031(4) 0.1119(2) 0.54850(19) 0.0250(8) Uani 1 1 d . . .
H22 H 0.5389 0.1124 0.5025 0.030 Uiso 1 1 calc R . .
C24 C 0.7444(4) 0.1414(3) 0.5332(2) 0.0405(11) Uani 1 1 d . . .
H24A H 0.8037 0.1481 0.5790 0.061 Uiso 1 1 calc R . .
H24B H 0.7311 0.1873 0.5082 0.061 Uiso 1 1 calc R . .
H24C H 0.7892 0.1078 0.5026 0.061 Uiso 1 1 calc R . .
C23 C 0.6185(5) 0.0348(2) 0.5756(2) 0.0373(10) Uani 1 1 d . . .
H23A H 0.6617 0.0059 0.5402 0.056 Uiso 1 1 calc R . .
H23B H 0.5263 0.0154 0.5820 0.056 Uiso 1 1 calc R . .
H23C H 0.6774 0.0338 0.6221 0.056 Uiso 1 1 calc R . .
C25 C 0.4795(4) 0.2540(2) 0.58123(19) 0.0232(8) Uani 1 1 d . . .
H25 H 0.4339 0.2490 0.5305 0.028 Uiso 1 1 calc R . .
C26 C 0.3767(5) 0.2890(2) 0.6269(2) 0.0391(10) Uani 1 1 d . . .
H26A H 0.4191 0.2930 0.6771 0.059 Uiso 1 1 calc R . .
H26B H 0.2919 0.2599 0.6252 0.059 Uiso 1 1 calc R . .
H26C H 0.3528 0.3367 0.6078 0.059 Uiso 1 1 calc R . .
C27 C 0.6073(4) 0.3019(2) 0.5805(3) 0.0454(12) Uani 1 1 d . . .
H27A H 0.5779 0.3494 0.5629 0.068 Uiso 1 1 calc R . .
H27B H 0.6710 0.2813 0.5485 0.068 Uiso 1 1 calc R . .
H27C H 0.6550 0.3058 0.6297 0.068 Uiso 1 1 calc R . .

loop_
_atom_site_aniso_label
_atom_site_aniso_U_11
_atom_site_aniso_U_22
_atom_site_aniso_U_33
_atom_site_aniso_U_23
_atom_site_aniso_U_13
_atom_site_aniso_U_12
Rh 0.01661(12) 0.02344(14) 0.01314(12) 0.00148(11) 0.00012(9) -0.00170(12)
P1 0.0177(4) 0.0190(5) 0.0139(4) 0.0018(3) 0.0006(3) -0.0001(3)
P2 0.0178(4) 0.0221(5) 0.0136(4) 0.0007(3) 0.0004(3) 0.0021(3)
O1 0.0143(11) 0.0285(14) 0.0152(11) 0.0019(10) 0.0001(9) -0.0029(10)
B1 0.0189(18) 0.025(2) 0.0153(18) 0.0019(15) 0.0013(14) -0.0012(16)
C7 0.0197(16) 0.0176(17) 0.0216(17) 0.0042(13) 0.0022(13) 0.0011(13)
C8 0.0250(19) 0.035(2) 0.0172(17) 0.0051(15) 0.0005(14) -0.0037(16)
C9 0.029(2) 0.047(3) 0.0203(19) 0.0125(17) 0.0015(16) -0.0063(18)
C10 0.0206(18) 0.029(2) 0.036(2) 0.0087(17) 0.0029(16) -0.0054(16)
C11 0.0179(16) 0.0181(17) 0.0273(19) 0.0027(14) 0.0010(14) 0.0014(13)
C12 0.0176(16) 0.0183(17) 0.0199(17) 0.0024(13) 0.0017(13) 0.0023(13)
C13 0.0201(18) 0.026(2) 0.029(2) 0.0016(16) -0.0028(15) -0.0071(15)
C14 0.051(3) 0.026(2) 0.038(2) 0.0006(18) -0.001(2) -0.009(2)
C15 0.022(2) 0.075(4) 0.035(2) 0.006(2) -0.0035(18) -0.020(2)
C16 0.0185(16) 0.0184(17) 0.0241(18) -0.0019(14) -0.0015(14) 0.0021(14)
C17 0.0178(16) 0.0186(17) 0.0180(16) -0.0025(13) -0.0018(13) 0.0051(13)
C18 0.0213(17) 0.0191(17) 0.0197(17) -0.0013(13) -0.0012(13) 0.0053(13)
C19 0.0262(18) 0.024(2) 0.0180(17) 0.0004(14) -0.0026(14) 0.0034(15)
C20 0.0234(18) 0.027(2) 0.0245(19) -0.0032(15) -0.0079(15) 0.0032(15)
C21 0.0202(17) 0.0234(19) 0.030(2) -0.0023(15) -0.0058(15) -0.0013(15)
C4 0.0195(17) 0.0229(18) 0.0214(17) 0.0062(14) 0.0005(14) -0.0001(14)
C6 0.0225(19) 0.036(2) 0.028(2) 0.0076(17) -0.0026(15) 0.0006(16)
C5 0.037(2) 0.023(2) 0.044(3) 0.0032(18) -0.0036(19) 0.0075(18)
C1 0.0273(19) 0.0210(18) 0.0203(18) -0.0018(14) 0.0027(14) 0.0031(15)
C3 0.046(3) 0.038(2) 0.023(2) -0.0068(17) 0.0124(18) -0.004(2)
C2 0.073(4) 0.035(3) 0.036(3) -0.006(2) -0.005(2) 0.024(2)
C22 0.0242(18) 0.035(2) 0.0151(16) -0.0010(15) 0.0006(14) 0.0070(16)
C24 0.027(2) 0.064(3) 0.032(2) -0.012(2) 0.0080(17) 0.006(2)
C23 0.046(3) 0.036(2) 0.030(2) -0.0068(18) 0.0022(19) 0.017(2)
C25 0.0234(18) 0.027(2) 0.0179(17) 0.0027(14) -0.0021(14) 0.0029(15)
C26 0.047(3) 0.029(2) 0.044(3) -0.0002(19) 0.015(2) 0.009(2)
C27 0.032(2) 0.036(3) 0.067(3) 0.018(2) -0.003(2) -0.005(2)

loop_
_atom_type_symbol
_atom_type_description
_atom_type_scat_dispersion_real
_atom_type_scat_dispersion_imag
_atom_type_scat_source
C C 0.0033 0.0016 'International Tables Vol C Tables 4.2.6.8 and 6.1.1.4'
H H 0.0000 0.0000 'International Tables Vol C Tables 4.2.6.8 and 6.1.1.4'
B B 0.0013 0.0007 'International Tables Vol C Tables 4.2.6.8 and 6.1.1.4'
O O 0.0106 0.0060 'International Tables Vol C Tables 4.2.6.8 and 6.1.1.4'
P P 0.1023 0.0942 'International Tables Vol C Tables 4.2.6.8 and 6.1.1.4'
Rh Rh -1.1178 0.9187 'International Tables Vol C Tables 4.2.6.8 and 6.1.1.4'

loop_
_geom_angle_atom_site_label_1
_geom_angle_atom_site_label_2
_geom_angle_atom_site_label_3
_geom_angle
B1 Rh P1 95.04(11)
B1 Rh P2 98.45(11)
P1 Rh P2 161.98(3)
B1 Rh O1 177.22(14)
P1 Rh O1 83.07(6)
P2 Rh O1 82.98(6)
C7 P1 C1 106.25(17)
C7 P1 C4 101.83(16)
C1 P1 C4 103.83(16)
C7 P1 Rh 101.88(11)
C1 P1 Rh 116.94(12)
C4 P1 Rh 123.81(12)
C18 P2 C25 100.26(16)
C18 P2 C22 98.03(16)
C25 P2 C22 107.58(17)
C18 P2 Rh 101.10(11)
C25 P2 Rh 123.10(12)
C22 P2 Rh 120.59(12)
C17 O1 C12 118.3(3)
C17 O1 Rh 117.5(2)
C12 O1 Rh 117.43(19)
B1 O2A C28A 110.0(3)
B1 O3A C31A 110.8(3)
B1 O2B C28B 108.9(11)
B1 O3B C31B 105.0(11)
O2B B1 O3B 116.0(8)
O2B B1 O3A 87.4(6)
O3B B1 O3A 55.4(5)
O2B B1 O2A 54.9(5)
O3B B1 O2A 85.6(6)
O3A B1 O2A 106.7(3)
O2B B1 Rh 120.9(6)
O3B B1 Rh 123.1(6)
O3A B1 Rh 127.2(3)
O2A B1 Rh 126.1(3)
O2A C28A C30A 108.0(4)
O2A C28A C29A 106.9(4)
C30A C28A C29A 109.7(4)
O2A C28A C31A 102.7(4)
C30A C28A C31A 115.1(4)
C29A C28A C31A 113.8(4)
O3A C31A C32A 108.5(4)
O3A C31A C33A 106.7(4)
C32A C31A C33A 110.0(4)
O3A C31A C28A 102.6(4)
C32A C31A C28A 115.1(4)
C33A C31A C28A 113.3(4)
C30B C28B O2B 109.4(15)
C30B C28B C29B 111.3(17)
O2B C28B C29B 107.7(15)
C30B C28B C31B 113.7(17)
O2B C28B C31B 99.5(13)
C29B C28B C31B 114.3(15)
O3B C31B C33B 108.1(15)
O3B C31B C32B 107.6(17)
C33B C31B C32B 108.9(18)
O3B C31B C28B 103.4(14)
C33B C31B C28B 114.1(17)
C32B C31B C28B 114.2(17)
C31B C32B H32D 109.5
C31B C32B H32E 109.5
H32D C32B H32E 109.5
C31B C32B H32F 109.5
H32D C32B H32F 109.5
H32E C32B H32F 109.5
C28B C30B H30D 109.5
C28B C30B H30E 109.5
H30D C30B H30E 109.5
C28B C30B H30F 109.5
H30D C30B H30F 109.5
H30E C30B H30F 109.5
C31B C33B H33D 109.5
C31B C33B H33E 109.5
H33D C33B H33E 109.5
C31B C33B H33F 109.5
H33D C33B H33F 109.5
H33E C33B H33F 109.5
C28B C29B H29D 109.5
C28B C29B H29E 109.5
H29D C29B H29E 109.5
C28B C29B H29F 109.5
H29D C29B H29F 109.5
H29E C29B H29F 109.5
C12 C7 C8 116.6(3)
C12 C7 P1 120.4(3)
C8 C7 P1 122.9(3)
C9 C8 C7 121.2(3)
C9 C8 H8 119.4
C7 C8 H8 119.4
C8 C9 C10 120.1(4)
C8 C9 H9 119.9
C10 C9 H9 119.9
C11 C10 C9 121.2(4)
C11 C10 H10 119.4
C9 C10 H10 119.4
C10 C11 C12 117.2(3)
C10 C11 C13 123.2(3)
C12 C11 C13 119.4(3)
C11 C12 C7 123.6(3)
C11 C12 O1 119.9(3)
C7 C12 O1 116.5(3)
C16 C13 C11 109.3(3)
C16 C13 C15 112.5(3)
C11 C13 C15 111.6(3)
C16 C13 C14 106.5(3)
C11 C13 C14 107.2(3)
C15 C13 C14 109.5(3)
C13 C14 H14A 109.5
C13 C14 H14B 109.5
H14A C14 H14B 109.5
C13 C14 H14C 109.5
H14A C14 H14C 109.5
H14B C14 H14C 109.5
C13 C15 H15A 109.5
C13 C15 H15B 109.5
H15A C15 H15B 109.5
C13 C15 H15C 109.5
H15A C15 H15C 109.5
H15B C15 H15C 109.5
C21 C16 C17 117.0(3)
C21 C16 C13 123.3(3)
C17 C16 C13 119.5(3)
C16 C17 C18 123.4(3)
C16 C17 O1 120.0(3)
C18 C17 O1 116.6(3)
C17 C18 C19 117.2(3)
C17 C18 P2 120.7(2)
C19 C18 P2 122.1(3)
C20 C19 C18 120.8(3)
C20 C19 H19 119.6
C18 C19 H19 119.6
C21 C20 C19 120.1(3)
C21 C20 H20 119.9
C19 C20 H20 119.9
C20 C21 C16 121.5(3)
C20 C21 H21 119.3
C16 C21 H21 119.3
C5 C4 C6 110.8(3)
C5 C4 P1 109.0(2)
C6 C4 P1 110.1(2)
C5 C4 H4 109.0
C6 C4 H4 109.0
P1 C4 H4 109.0
C4 C6 H6A 109.5
C4 C6 H6B 109.5
H6A C6 H6B 109.5
C4 C6 H6C 109.5
H6A C6 H6C 109.5
H6B C6 H6C 109.5
C4 C5 H5A 109.5
C4 C5 H5B 109.5
H5A C5 H5B 109.5
C4 C5 H5C 109.5
H5A C5 H5C 109.5
H5B C5 H5C 109.5
C3 C1 C2 110.6(3)
C3 C1 P1 119.5(3)
C2 C1 P1 109.3(3)
C3 C1 H1 105.4
C2 C1 H1 105.4
P1 C1 H1 105.4
C1 C3 H3A 109.5
C1 C3 H3B 109.5
H3A C3 H3B 109.5
C1 C3 H3C 109.5
H3A C3 H3C 109.5
H3B C3 H3C 109.5
C1 C2 H2A 109.5
C1 C2 H2B 109.5
H2A C2 H2B 109.5
C1 C2 H2C 109.5
H2A C2 H2C 109.5
H2B C2 H2C 109.5
C24 C22 C23 110.3(3)
C24 C22 P2 113.5(3)
C23 C22 P2 107.0(3)
C24 C22 H22 108.6
C23 C22 H22 108.6
P2 C22 H22 108.6
C22 C24 H24A 109.5
C22 C24 H24B 109.5
H24A C24 H24B 109.5
C22 C24 H24C 109.5
H24A C24 H24C 109.5
H24B C24 H24C 109.5
C22 C23 H23A 109.5
C22 C23 H23B 109.5
H23A C23 H23B 109.5
C22 C23 H23C 109.5
H23A C23 H23C 109.5
H23B C23 H23C 109.5
C26 C25 C27 109.0(3)
C26 C25 P2 108.1(3)
C27 C25 P2 113.7(3)
C26 C25 H25 108.6
C27 C25 H25 108.6
P2 C25 H25 108.6
C25 C26 H26A 109.5
C25 C26 H26B 109.5
H26A C26 H26B 109.5
C25 C26 H26C 109.5
H26A C26 H26C 109.5
H26B C26 H26C 109.5
C25 C27 H27A 109.5
C25 C27 H27B 109.5
H27A C27 H27B 109.5
C25 C27 H27C 109.5
H27A C27 H27C 109.5
H27B C27 H27C 109.5

loop_
_geom_bond_atom_site_label_1
_geom_bond_atom_site_label_2
_geom_bond_distance
Rh B1 1.981(4)
Rh P1 2.2255(9)
Rh P2 2.2432(9)
Rh O1 2.268(2)
P1 C7 1.850(4)
P1 C1 1.851(4)
P1 C4 1.853(3)
P2 C18 1.855(4)
P2 C25 1.859(4)
P2 C22 1.869(4)
O1 C17 1.405(4)
O1 C12 1.407(4)
O2A B1 1.425(5)
O2A C28A 1.449(5)
O3A B1 1.405(5)
O3A C31A 1.445(6)
O2B B1 1.312(12)
O2B C28B 1.48(2)
O3B B1 1.395(13)
O3B C31B 1.45(2)
C28A C30A 1.521(7)
C28A C29A 1.523(7)
C28A C31A 1.545(7)
C29A H29A 0.9800
C29A H29B 0.9800
C29A H29C 0.9800
C30A H30A 0.9800
C30A H30B 0.9800
C30A H30C 0.9800
C31A C32A 1.517(7)
C31A C33A 1.519(7)
C33A H33A 0.9800
C33A H33B 0.9800
C33A H33C 0.9800
C32A H32A 0.9800
C32A H32B 0.9800
C32A H32C 0.9800
C28B C30B 1.46(3)
C28B C29B 1.49(3)
C28B C31B 1.62(3)
C31B C33B 1.51(3)
C31B C32B 1.53(3)
C32B H32D 0.9800
C32B H32E 0.9800
C32B H32F 0.9800
C30B H30D 0.9800
C30B H30E 0.9800
C30B H30F 0.9800
C33B H33D 0.9800
C33B H33E 0.9800
C33B H33F 0.9800
C29B H29D 0.9800
C29B H29E 0.9800
C29B H29F 0.9800
C7 C12 1.397(5)
C7 C8 1.400(5)
C8 C9 1.378(5)
C8 H8 0.9500
C9 C10 1.386(5)
C9 H9 0.9500
C10 C11 1.385(5)
C10 H10 0.9500
C11 C12 1.392(5)
C11 C13 1.527(5)
C13 C16 1.520(5)
C13 C15 1.534(5)
C13 C14 1.547(6)
C14 H14A 0.9800
C14 H14B 0.9800
C14 H14C 0.9800
C15 H15A 0.9800
C15 H15B 0.9800
C15 H15C 0.9800
C16 C21 1.389(5)
C16 C17 1.392(5)
C17 C18 1.393(5)
C18 C19 1.397(4)
C19 C20 1.383(5)
C19 H19 0.9500
C20 C21 1.379(5)
C20 H20 0.9500
C21 H21 0.9500
C4 C5 1.520(5)
C4 C6 1.532(5)
C4 H4 1.0000
C6 H6A 0.9800
C6 H6B 0.9800
C6 H6C 0.9800
C5 H5A 0.9800
C5 H5B 0.9800
C5 H5C 0.9800
C1 C3 1.521(5)
C1 C2 1.527(5)
C1 H1 1.0000
C3 H3A 0.9800
C3 H3B 0.9800
C3 H3C 0.9800
C2 H2A 0.9800
C2 H2B 0.9800
C2 H2C 0.9800
C22 C24 1.526(5)
C22 C23 1.532(5)
C22 H22 1.0000
C24 H24A 0.9800
C24 H24B 0.9800
C24 H24C 0.9800
C23 H23A 0.9800
C23 H23B 0.9800
C23 H23C 0.9800
C25 C26 1.523(5)
C25 C27 1.526(5)
C25 H25 1.0000
C26 H26A 0.9800
C26 H26B 0.9800
C26 H26C 0.9800
C27 H27A 0.9800
C27 H27B 0.9800
C27 H27C 0.9800
